data_4100609
loop_
_publ_author_name
'Zhang, Jie-Peng'
'Lin, Yan-Yong'
'Huang, Xiao-Chun'
'Chen, Xiao-Ming'

_publ_section_title
;
Copper(I) 1,2,4-Triazolates and Related Complexes:
Studies of the Solvothermal Ligand Reactions, Network
Topologies, and Photoluminescence Properties
;
_journal_name_full 'Journal of the American Chemical Society'
_journal_paper_doi 10.1021/ja042222t
_journal_year 2005
_chemical_formula_sum 'C96 H93 B4 Cu9 F16 N40 O8'
_chemical_formula_weight 2854.20
_space_group_IT_number 14
_symmetry_cell_setting monoclinic
_symmetry_space_group_name_Hall '-P 2yn'
_symmetry_space_group_name_H-M 'P 1 21/n 1'
_cell_angle_alpha 90.00
_cell_angle_beta 112.0070(10)
_cell_angle_gamma 90.00
_cell_formula_units_Z 2
_cell_length_a 20.4436(13)
_cell_length_b 16.9489(11)
_cell_length_c 23.1265(15)
_cell_measurement_temperature 220(2)
_cell_volume 7429.4(8)
_diffrn_ambient_temperature 220(2)
_exptl_crystal_density_diffrn 1.276
_cod_original_sg_symbol_H-M 'P 21/n'
_cod_database_code 4100609

loop_
_symmetry_equiv_pos_as_xyz
'x, y, z'
'-x+1/2, y+1/2, -z+1/2'
'-x, -y, -z'
'x-1/2, -y-1/2, z-1/2'

loop_
_atom_site_label
_atom_site_type_symbol
_atom_site_fract_x
_atom_site_fract_y
_atom_site_fract_z
_atom_site_U_iso_or_equiv
_atom_site_adp_type
_atom_site_occupancy
_atom_site_symmetry_multiplicity
_atom_site_calc_flag
_atom_site_refinement_flags
_atom_site_disorder_assembly
_atom_site_disorder_group
Cu1 Cu 0.95419(3) -0.68444(4) -0.44864(3) 0.02767(16) Uani 1 1 d . . .
Cu2 Cu 0.95822(3) -0.10078(4) -0.38425(3) 0.03006(17) Uani 1 1 d . . .
Cu3 Cu 0.93870(3) -0.29715(4) -0.34427(3) 0.03232(17) Uani 1 1 d . . .
Cu4 Cu 0.5000 -0.5000 -0.5000 0.0395(2) Uani 1 2 d S . .
Cu5 Cu 0.98509(3) -0.77130(4) -0.05790(3) 0.03805(19) Uani 1 1 d . . .
N14 N 0.9777(2) -0.7263(3) -0.36108(18) 0.0328(10) Uani 1 1 d . . .
N3 N 0.9790(2) -0.2675(2) -0.40432(18) 0.0295(9) Uani 1 1 d . . .
N2 N 1.0030(2) -0.2752(2) -0.49122(18) 0.0271(9) Uani 1 1 d . . .
C4 C 1.0200(3) -0.1340(3) -0.5057(2) 0.0307(11) Uani 1 1 d . . .
N1 N 0.9910(2) -0.1928(2) -0.4223(2) 0.0333(10) Uani 1 1 d . . .
N19 N 1.0321(2) -0.7036(3) 0.2554(2) 0.0361(10) Uani 1 1 d . . .
C7 C 0.9855(3) -0.3139(3) -0.4481(2) 0.0320(11) Uani 1 1 d . . .
N11 N 0.9742(2) -0.7752(3) -0.14499(19) 0.0407(11) Uani 1 1 d . . .
H11A H 0.9308 -0.7741 -0.1716 0.049 Uiso 1 1 calc R . .
N15 N 1.3448(2) -0.8077(2) 0.00941(19) 0.0326(9) Uani 1 1 d . . .
C10 C 0.9787(3) -0.4022(3) -0.4450(2) 0.0305(11) Uani 1 1 d . . .
N10 N 0.5031(2) -0.4284(3) -0.79210(19) 0.0349(10) Uani 1 1 d . . .
N4 N 1.0429(2) -0.0059(2) -0.57100(19) 0.0315(9) Uani 1 1 d . . .
C13 C 1.0062(3) -0.1988(3) -0.4709(2) 0.0311(11) Uani 1 1 d . . .
C14 C 0.9977(3) -0.5214(3) -0.3921(2) 0.0341(11) Uani 1 1 d . . .
H14A H 1.0209 -0.5489 -0.3546 0.041 Uiso 1 1 calc R . .
N5 N 0.9544(2) -0.5651(2) -0.44158(18) 0.0295(9) Uani 1 1 d . . .
N12 N 1.0918(2) -0.7944(3) -0.13622(19) 0.0363(10) Uani 1 1 d . . .
C17 C 0.9818(3) -0.1225(3) -0.5692(2) 0.0307(11) Uani 1 1 d . . .
H17A H 0.9474 -0.1598 -0.5913 0.037 Uiso 1 1 calc R . .
N20 N 0.6480(2) -0.6281(3) -0.09761(19) 0.0337(10) Uani 1 1 d . . .
N13 N 1.0842(2) -0.8016(3) -0.0355(2) 0.0430(12) Uani 1 1 d . . .
H13A H 1.1075 -0.8151 0.0030 0.052 Uiso 1 1 calc R . .
C20 C 1.0107(3) -0.4425(3) -0.3914(2) 0.0357(12) Uani 1 1 d . . .
H20A H 1.0408 -0.4171 -0.3550 0.043 Uiso 1 1 calc R . .
N6 N 0.5966(2) -0.4685(3) -0.4681(2) 0.0436(12) Uani 1 1 d . . .
H6A H 0.6172 -0.4693 -0.4277 0.052 Uiso 1 1 calc R . .
N16 N 1.0023(3) -0.7629(3) 0.0295(2) 0.0507(13) Uani 1 1 d . . .
H16A H 1.0401 -0.7860 0.0550 0.061 Uiso 1 1 calc R . .
N18 N 0.8916(2) -0.7334(3) -0.0745(2) 0.0427(12) Uani 1 1 d . . .
H18A H 0.8631 -0.7365 -0.1133 0.051 Uiso 1 1 calc R . .
N7 N 0.6195(2) -0.4445(3) -0.5583(2) 0.0443(12) Uani 1 1 d . . .
N17 N 0.8984(2) -0.6945(3) 0.0269(2) 0.0392(11) Uani 1 1 d . . .
N9 N 0.8430(2) -0.3518(3) -0.39407(19) 0.0358(10) Uani 1 1 d . . .
C27 C 0.9670(3) -0.6856(3) 0.2174(2) 0.0377(12) Uani 1 1 d . . .
H27A H 0.9357 -0.6668 0.2354 0.045 Uiso 1 1 calc R . .
C28 C 1.0703(3) -0.0797(3) -0.4772(2) 0.0343(11) Uani 1 1 d . . .
H28A H 1.0983 -0.0853 -0.4346 0.041 Uiso 1 1 calc R . .
C1 C 0.7906(3) -0.6726(4) -0.0584(2) 0.0429(14) Uani 1 1 d . . .
C30 C 0.9204(3) -0.5205(3) -0.4914(2) 0.0323(11) Uani 1 1 d . . .
H30A H 0.8877 -0.5464 -0.5262 0.039 Uiso 1 1 calc R . .
C31 C 1.0810(3) -0.0155(4) -0.5105(3) 0.0480(14) Uani 1 1 d . . .
H31A H 1.1159 0.0219 -0.4897 0.058 Uiso 1 1 calc R . .
C32 C 0.8641(3) -0.7045(4) -0.0379(3) 0.0428(14) Uani 1 1 d . . .
C33 C 1.1956(3) -0.8062(3) -0.0445(2) 0.0361(12) Uani 1 1 d . . .
C34 C 0.9929(3) -0.0592(3) -0.5997(2) 0.0324(11) Uani 1 1 d . . .
H34A H 0.9648 -0.0523 -0.6421 0.039 Uiso 1 1 calc R . .
C35 C 0.9283(3) -0.4410(3) -0.4971(2) 0.0296(10) Uani 1 1 d . . .
H35A H 0.9017 -0.4136 -0.5337 0.036 Uiso 1 1 calc R . .
C36 C 0.6809(3) -0.6344(4) -0.1373(2) 0.0419(13) Uani 1 1 d . . .
H36A H 0.6559 -0.6206 -0.1792 0.050 Uiso 1 1 calc R . .
C37 C 1.2308(3) -0.8516(4) 0.0078(2) 0.0388(13) Uani 1 1 d . . .
H37A H 1.2059 -0.8841 0.0254 0.047 Uiso 1 1 calc R . .
C38 C 0.8099(3) -0.3394(3) -0.4542(2) 0.0348(12) Uani 1 1 d . . .
H38A H 0.8320 -0.3073 -0.4746 0.042 Uiso 1 1 calc R . .
C39 C 0.9877(3) -0.7178(3) 0.1247(2) 0.0365(12) Uani 1 1 d . . .
C40 C 0.5394(3) -0.4538(3) -0.6649(2) 0.0356(12) Uani 1 1 d . . .
C41 C 1.1179(3) -0.8034(3) -0.0731(2) 0.0377(12) Uani 1 1 d . . .
C42 C 0.6371(3) -0.4457(4) -0.4984(2) 0.0441(14) Uani 1 1 d . . .
C43 C 0.5746(3) -0.3989(3) -0.6869(2) 0.0363(12) Uani 1 1 d . . .
H43A H 0.6124 -0.3700 -0.6588 0.044 Uiso 1 1 calc R . .
C44 C 1.0057(3) -0.7650(3) -0.2366(2) 0.0358(12) Uani 1 1 d . . .
C45 C 1.0424(3) -0.7155(3) -0.3163(2) 0.0358(12) Uani 1 1 d . . .
H45A H 1.0784 -0.6946 -0.3277 0.043 Uiso 1 1 calc R . .
C46 C 0.7113(3) -0.4140(3) -0.4612(2) 0.0384(13) Uani 1 1 d . . .
C47 C 1.0215(3) -0.7792(3) -0.1696(2) 0.0337(12) Uani 1 1 d . . .
N8 N 0.5004(2) -0.4832(3) -0.5808(2) 0.0419(11) Uani 1 1 d . . .
H8A H 0.4599 -0.4891 -0.6115 0.050 Uiso 1 1 calc R . .
C49 C 0.4739(3) -0.4837(3) -0.7710(2) 0.0358(12) Uani 1 1 d . . .
H49A H 0.4413 -0.5169 -0.8004 0.043 Uiso 1 1 calc R . .
C50 C 0.5518(3) -0.4644(3) -0.5963(2) 0.0379(12) Uani 1 1 d . . .
C51 C 0.4869(3) -0.4973(3) -0.7093(2) 0.0402(13) Uani 1 1 d . . .
H51A H 0.4609 -0.5352 -0.6973 0.048 Uiso 1 1 calc R . .
C52 C 0.9421(3) -0.7798(3) -0.2817(2) 0.0393(13) Uani 1 1 d . . .
H52A H 0.9061 -0.8037 -0.2719 0.047 Uiso 1 1 calc R . .
C53 C 0.5545(3) -0.3868(3) -0.7493(2) 0.0349(12) Uani 1 1 d . . .
H53A H 0.5776 -0.3475 -0.7631 0.042 Uiso 1 1 calc R . .
C54 C 0.9308(3) -0.7595(3) -0.3425(2) 0.0352(12) Uani 1 1 d . . .
H54A H 0.8860 -0.7701 -0.3730 0.042 Uiso 1 1 calc R . .
C55 C 0.7497(3) -0.6600(4) -0.1206(2) 0.0373(12) Uani 1 1 d . . .
H55A H 0.7687 -0.6688 -0.1513 0.045 Uiso 1 1 calc R . .
C56 C 0.6867(3) -0.6448(3) -0.0385(2) 0.0344(12) Uani 1 1 d . . .
H56A H 0.6646 -0.6466 -0.0095 0.041 Uiso 1 1 calc R . .
C57 C 0.7456(3) -0.3700(3) -0.4884(2) 0.0328(11) Uani 1 1 d . . .
H57A H 0.7253 -0.3602 -0.5315 0.039 Uiso 1 1 calc R . .
C58 C 0.9417(3) -0.6926(4) 0.1527(3) 0.0426(14) Uani 1 1 d . . .
H58A H 0.8944 -0.6804 0.1283 0.051 Uiso 1 1 calc R . .
C59 C 1.3048(3) -0.8475(4) 0.0338(2) 0.0378(12) Uani 1 1 d . . .
H59A H 1.3280 -0.8750 0.0713 0.045 Uiso 1 1 calc R . .
C60 C 0.9620(3) -0.7251(4) 0.0553(2) 0.0446(14) Uani 1 1 d . . .
C61 C 1.0570(3) -0.7331(4) -0.2570(2) 0.0385(13) Uani 1 1 d . . .
H61A H 1.1028 -0.7242 -0.2278 0.046 Uiso 1 1 calc R . .
C63 C 1.2380(3) -0.7647(4) -0.0709(2) 0.0412(13) Uani 1 1 d . . .
H63A H 1.2166 -0.7342 -0.1071 0.049 Uiso 1 1 calc R . .
C64 C 1.0536(3) -0.7368(4) 0.1604(2) 0.0440(14) Uani 1 1 d . . .
H64A H 1.0852 -0.7564 0.1430 0.053 Uiso 1 1 calc R . .
C67 C 1.3099(3) -0.7691(3) -0.0439(3) 0.0409(13) Uani 1 1 d . . .
H67A H 1.3365 -0.7435 -0.0638 0.049 Uiso 1 1 calc R . .
C68 C 0.7600(3) -0.6602(4) -0.0175(3) 0.0435(13) Uani 1 1 d . . .
H68A H 0.7872 -0.6617 0.0255 0.052 Uiso 1 1 calc R . .
C69 C 1.0751(3) -0.7263(4) 0.2276(3) 0.0495(15) Uani 1 1 d . . .
H69A H 1.1225 -0.7362 0.2528 0.059 Uiso 1 1 calc R . .
C79 C 0.7451(3) -0.4302(4) -0.4015(3) 0.0485(15) Uani 1 1 d . . .
H79A H 0.7240 -0.4632 -0.3808 0.058 Uiso 1 1 calc R . .
C2 C 0.8125(3) -0.3984(4) -0.3686(3) 0.0477(15) Uani 1 1 d . . .
H2A H 0.8359 -0.4118 -0.3264 0.057 Uiso 1 1 calc R . .
B1 B 0.8188(6) -0.1116(8) -0.1668(5) 0.057(3) Uani 0.70 1 d P . .
F1 F 0.8588(3) -0.1534(4) -0.1128(2) 0.0653(15) Uani 0.70 1 d P . .
F2 F 0.8095(3) -0.1622(4) -0.2171(2) 0.0682(16) Uani 0.70 1 d P . .
F3 F 0.8478(3) -0.0406(4) -0.1726(2) 0.0653(16) Uani 0.70 1 d P . .
F4 F 0.7545(4) -0.1024(4) -0.1652(3) 0.0721(17) Uani 0.70 1 d P . .
B2 B 0.2804(9) -0.2367(9) -0.1333(7) 0.072(4) Uani 0.70 1 d P . .
F5 F 0.2156(3) -0.2119(4) -0.1450(3) 0.0765(18) Uani 0.70 1 d P . .
F6 F 0.2974(4) -0.2354(5) -0.1826(3) 0.0763(18) Uani 0.70 1 d P . .
F7 F 0.3261(4) -0.1912(4) -0.0876(3) 0.084(2) Uani 0.70 1 d P . .
F8 F 0.2863(4) -0.3112(4) -0.1114(3) 0.0811(19) Uani 0.70 1 d P . .
B3 B 0.3328(10) 0.2497(11) -0.2074(8) 0.074(4) Uani 0.60 1 d P . .
F9 F 0.2987(5) 0.3117(4) -0.1900(4) 0.080(2) Uani 0.60 1 d P . .
F10 F 0.3039(4) 0.2499(5) -0.2730(4) 0.088(2) Uani 0.60 1 d P . .
F11 F 0.3209(4) 0.1858(5) -0.1855(4) 0.078(2) Uani 0.60 1 d P . .
F12 F 0.4005(5) 0.2681(6) -0.1908(4) 0.097(3) Uani 0.60 1 d P . .
O1W O 0.3299(5) -0.3891(5) -0.3083(4) 0.059(2) Uiso 0.50 1 d P . .
H1W H 0.3228 -0.3725 -0.2765 0.089 Uiso 1 1 d R . .
O2W O 0.7665(5) 0.0067(5) 0.1087(5) 0.062(2) Uiso 0.50 1 d P . .
H2W H 0.7519 -0.0004 0.0695 0.093 Uiso 1 1 d R . .
O3W O 0.6902(5) -0.2826(6) -0.2821(4) 0.057(2) Uiso 0.50 1 d P . .
O3W' O 0.6776(9) -0.2251(11) -0.2843(9) 0.072(6) Uiso 0.25 1 d P . .
H3W H 0.6620 -0.2204 -0.2560 0.086 Uiso 1 1 d R . .
H3WA H 0.6778 -0.2354 -0.2763 0.108 Uiso 0.50 1 d PR . .
O4W O 0.8289(12) -0.0233(11) -0.7111(9) 0.072(6) Uiso 0.25 1 d P . .
H4W H 0.8711 -0.0400 -0.7003 0.108 Uiso 1 1 d R . .
O5W O 0.6886(11) -0.4053(12) -0.2402(9) 0.062(5) Uiso 0.25 1 d P . .
O5WA O 0.7398(13) -0.4075(14) -0.2496(11) 0.080(6) Uiso 0.25 1 d P . .
O5WB O 0.6797(16) -0.4589(17) -0.2261(12) 0.123(10) Uiso 0.25 1 d P . .
H5W H 0.7115 -0.4363 -0.2106 0.147 Uiso 1 1 d R . .
H5WA H 0.7169 -0.4655 -0.1939 0.184 Uiso 0.50 1 d PR . .
O6W O 0.2973(12) -0.4133(14) -0.1091(10) 0.082(6) Uiso 0.25 1 d P . .
H6W H 0.3037 -0.3729 -0.1281 0.123 Uiso 0.50 1 d PR . .
O7W O 0.2954(11) -0.1234(13) -0.1397(9) 0.069(5) Uiso 0.25 1 d P . .
H7W H 0.2967 -0.1714 -0.1499 0.104 Uiso 0.50 1 d PR . .
O8W O 0.4980(18) 0.0412(19) -0.6115(15) 0.050(8) Uiso 0.13 1 d P . .
H8WA H 0.4736 0.0071 -0.6014 0.060 Uiso 0.13 1 d PR . .
H8WB H 0.5366 0.0472 -0.6168 0.060 Uiso 0.13 1 d PR . .
O9W O 1.284(2) -0.071(3) 0.454(2) 0.077(12) Uiso 0.13 1 d P . .
H9WA H 1.2392 -0.0654 0.4438 0.092 Uiso 0.13 1 d PR . .
H9WB H 1.3023 -0.0644 0.4937 0.092 Uiso 0.13 1 d PR . .
O10W O 0.7252(13) -0.1500(15) -0.1667(11) 0.082(7) Uiso 0.25 1 d P . .
H10W H 0.7342 -0.1276 -0.1463 0.099 Uiso 0.50 1 d PR . .
O11W O 0.3094(14) -0.2899(16) -0.1711(12) 0.086(7) Uiso 0.25 1 d P . .
H11W H 0.2884 -0.3224 -0.2002 0.103 Uiso 0.50 1 d PR . .

loop_
_atom_site_aniso_label
_atom_site_aniso_U_11
_atom_site_aniso_U_22
_atom_site_aniso_U_33
_atom_site_aniso_U_23
_atom_site_aniso_U_13
_atom_site_aniso_U_12
Cu1 0.0267(3) 0.0356(3) 0.0232(3) -0.0003(2) 0.0122(2) -0.0024(3)
Cu2 0.0320(4) 0.0361(3) 0.0244(3) -0.0027(2) 0.0133(3) -0.0051(3)
Cu3 0.0318(4) 0.0439(4) 0.0226(3) 0.0001(3) 0.0118(3) -0.0040(3)
Cu4 0.0304(5) 0.0631(6) 0.0239(4) 0.0020(4) 0.0091(4) -0.0102(4)
Cu5 0.0264(3) 0.0641(5) 0.0236(3) 0.0006(3) 0.0092(3) 0.0070(3)
N14 0.026(2) 0.049(3) 0.024(2) 0.0041(18) 0.0101(18) 0.0001(19)
N3 0.029(2) 0.037(2) 0.024(2) 0.0001(17) 0.0122(18) -0.0040(18)
N2 0.028(2) 0.031(2) 0.028(2) -0.0002(16) 0.0162(18) -0.0054(17)
C4 0.027(3) 0.033(3) 0.033(3) -0.001(2) 0.013(2) -0.004(2)
N1 0.035(3) 0.034(2) 0.032(2) 0.0019(18) 0.014(2) -0.0063(19)
N19 0.036(3) 0.050(3) 0.027(2) -0.0045(19) 0.017(2) -0.009(2)
C7 0.034(3) 0.040(3) 0.024(2) -0.004(2) 0.014(2) -0.007(2)
N11 0.026(2) 0.070(3) 0.023(2) -0.001(2) 0.0057(18) 0.009(2)
N15 0.028(2) 0.043(3) 0.027(2) 0.0024(18) 0.0106(18) 0.0011(19)
C10 0.030(3) 0.037(3) 0.030(3) 0.000(2) 0.017(2) -0.005(2)
N10 0.040(3) 0.037(2) 0.029(2) -0.0032(18) 0.014(2) -0.007(2)
N4 0.038(3) 0.036(2) 0.025(2) 0.0013(17) 0.0173(19) -0.0030(19)
C13 0.028(3) 0.034(3) 0.032(3) -0.003(2) 0.013(2) 0.000(2)
C14 0.039(3) 0.038(3) 0.027(3) -0.001(2) 0.013(2) -0.006(2)
N5 0.031(2) 0.033(2) 0.025(2) 0.0014(17) 0.0113(18) -0.0053(18)
N12 0.024(2) 0.059(3) 0.026(2) 0.006(2) 0.0088(18) 0.000(2)
C17 0.032(3) 0.036(3) 0.026(2) -0.003(2) 0.013(2) 0.000(2)
N20 0.032(2) 0.044(2) 0.026(2) -0.0036(18) 0.0107(18) 0.001(2)
N13 0.031(3) 0.071(3) 0.027(2) 0.002(2) 0.011(2) 0.009(2)
C20 0.033(3) 0.047(3) 0.028(3) -0.001(2) 0.012(2) -0.008(2)
N6 0.034(3) 0.067(3) 0.033(2) 0.006(2) 0.017(2) -0.007(2)
N16 0.036(3) 0.084(4) 0.033(3) 0.007(2) 0.014(2) 0.010(3)
N18 0.037(3) 0.069(3) 0.026(2) 0.007(2) 0.015(2) 0.011(2)
N7 0.030(2) 0.071(3) 0.027(2) 0.006(2) 0.0054(19) -0.005(2)
N17 0.028(2) 0.057(3) 0.030(2) 0.004(2) 0.0091(19) 0.001(2)
N9 0.031(2) 0.051(3) 0.027(2) 0.0002(19) 0.0143(19) 0.001(2)
C27 0.035(3) 0.051(3) 0.027(3) -0.006(2) 0.011(2) -0.004(3)
C28 0.033(3) 0.045(3) 0.025(2) 0.002(2) 0.011(2) -0.007(2)
C1 0.028(3) 0.072(4) 0.027(3) -0.007(3) 0.009(2) -0.003(3)
C30 0.030(3) 0.040(3) 0.027(2) 0.000(2) 0.012(2) -0.002(2)
C31 0.040(3) 0.058(4) 0.047(4) -0.001(3) 0.017(3) -0.002(3)
C32 0.038(3) 0.060(4) 0.032(3) 0.007(3) 0.014(2) 0.009(3)
C33 0.027(3) 0.055(3) 0.027(3) 0.006(2) 0.010(2) 0.009(2)
C34 0.037(3) 0.036(3) 0.024(2) 0.004(2) 0.012(2) -0.001(2)
C35 0.030(3) 0.031(3) 0.029(3) 0.001(2) 0.013(2) 0.003(2)
C36 0.030(3) 0.067(4) 0.027(3) 0.002(3) 0.009(2) 0.005(3)
C37 0.024(3) 0.061(4) 0.033(3) 0.002(3) 0.012(2) 0.000(3)
C38 0.030(3) 0.047(3) 0.028(3) -0.003(2) 0.012(2) -0.007(2)
C39 0.036(3) 0.054(3) 0.024(3) 0.000(2) 0.017(2) 0.003(3)
C40 0.029(3) 0.054(3) 0.025(3) 0.003(2) 0.012(2) -0.001(2)
C41 0.028(3) 0.055(3) 0.029(3) -0.003(2) 0.010(2) 0.005(2)
C42 0.035(3) 0.069(4) 0.026(3) 0.000(3) 0.009(2) -0.010(3)
C43 0.029(3) 0.047(3) 0.030(3) 0.005(2) 0.008(2) -0.010(2)
C44 0.030(3) 0.049(3) 0.030(3) -0.003(2) 0.012(2) 0.005(2)
C45 0.027(3) 0.050(3) 0.032(3) 0.003(2) 0.012(2) -0.007(2)
C46 0.034(3) 0.056(3) 0.023(3) -0.001(2) 0.007(2) -0.011(3)
C47 0.023(3) 0.053(3) 0.024(2) 0.006(2) 0.008(2) 0.006(2)
N8 0.034(3) 0.060(3) 0.027(2) 0.004(2) 0.007(2) -0.008(2)
C49 0.040(3) 0.043(3) 0.023(2) 0.000(2) 0.009(2) -0.002(2)
C50 0.029(3) 0.058(4) 0.024(3) 0.004(2) 0.008(2) -0.005(3)
C51 0.039(3) 0.051(3) 0.029(3) -0.003(2) 0.010(2) -0.016(3)
C52 0.031(3) 0.058(4) 0.028(3) 0.000(2) 0.010(2) -0.004(3)
C53 0.035(3) 0.042(3) 0.029(3) -0.005(2) 0.014(2) -0.010(2)
C54 0.031(3) 0.048(3) 0.026(3) 0.003(2) 0.010(2) -0.002(2)
C55 0.020(3) 0.068(4) 0.025(3) 0.006(2) 0.009(2) 0.005(2)
C56 0.030(3) 0.049(3) 0.028(3) 0.008(2) 0.015(2) 0.012(2)
C57 0.027(3) 0.046(3) 0.022(2) 0.005(2) 0.005(2) -0.001(2)
C58 0.029(3) 0.069(4) 0.033(3) 0.001(3) 0.015(2) 0.011(3)
C59 0.028(3) 0.058(3) 0.025(3) 0.003(2) 0.006(2) 0.003(2)
C60 0.032(3) 0.074(4) 0.024(3) -0.003(3) 0.007(2) -0.006(3)
C61 0.032(3) 0.063(4) 0.020(2) -0.005(2) 0.009(2) 0.004(3)
C63 0.031(3) 0.061(4) 0.029(3) 0.006(3) 0.008(2) 0.003(3)
C64 0.032(3) 0.070(4) 0.030(3) -0.003(3) 0.011(2) 0.008(3)
C67 0.036(3) 0.048(3) 0.035(3) 0.010(2) 0.009(2) 0.002(3)
C68 0.041(3) 0.053(3) 0.036(3) 0.004(3) 0.015(3) 0.014(3)
C69 0.032(3) 0.079(5) 0.037(3) 0.003(3) 0.013(3) 0.006(3)
C79 0.040(3) 0.073(4) 0.028(3) 0.002(3) 0.008(2) -0.024(3)
C2 0.036(3) 0.070(4) 0.034(3) 0.005(3) 0.010(3) -0.015(3)
B1 0.055(7) 0.069(8) 0.051(7) 0.001(5) 0.024(6) 0.009(6)
F1 0.066(4) 0.078(4) 0.050(3) -0.003(3) 0.019(3) 0.010(3)
F2 0.077(4) 0.083(4) 0.044(3) -0.001(3) 0.022(3) 0.009(3)
F3 0.040(3) 0.114(5) 0.043(3) -0.014(3) 0.017(2) -0.002(3)
F4 0.082(5) 0.076(4) 0.062(4) -0.001(3) 0.031(3) 0.012(4)
B2 0.094(11) 0.073(9) 0.073(9) -0.003(7) 0.058(9) 0.001(8)
F5 0.063(4) 0.086(5) 0.085(5) 0.005(3) 0.033(4) -0.002(3)
F6 0.075(5) 0.092(5) 0.064(4) -0.009(4) 0.029(3) -0.002(4)
F7 0.092(5) 0.095(5) 0.063(4) -0.007(4) 0.027(4) -0.009(4)
F8 0.081(5) 0.089(5) 0.078(4) 0.004(4) 0.036(4) 0.003(4)
B3 0.080(12) 0.083(11) 0.059(9) -0.005(8) 0.026(9) -0.027(9)
F9 0.090(6) 0.077(5) 0.075(5) 0.001(4) 0.036(5) -0.003(4)
F10 0.093(6) 0.083(5) 0.104(6) -0.005(5) 0.054(5) 0.008(4)
F11 0.072(5) 0.093(6) 0.074(5) -0.003(4) 0.034(4) -0.008(4)
F12 0.101(7) 0.110(7) 0.082(6) 0.008(5) 0.037(5) -0.004(5)

loop_
_geom_bond_atom_site_label_1
_geom_bond_atom_site_label_2
_geom_bond_distance
_geom_bond_site_symmetry_2
_geom_bond_publ_flag
Cu1 N2 2.020(4) 3_744 ?
Cu1 N14 2.026(4) . ?
Cu1 N5 2.029(4) . ?
Cu1 N15 2.082(4) 4_545 ?
Cu2 N1 2.024(4) . ?
Cu2 N10 2.040(4) 4_656 ?
Cu2 N4 2.079(4) 3_754 ?
Cu2 N20 2.102(4) 2_654 ?
Cu3 N19 1.914(4) 3_745 ?
Cu3 N3 1.928(4) . ?
Cu3 N9 2.079(5) . ?
Cu4 N8 1.893(4) 3_644 ?
Cu4 N8 1.893(4) . ?
Cu4 N6 1.908(5) 3_644 ?
Cu4 N6 1.908(5) . ?
Cu5 N18 1.914(5) . ?
Cu5 N16 1.922(5) . ?
Cu5 N11 1.943(4) . ?
Cu5 N13 1.962(5) . ?
N14 C54 1.315(6) . ?
N14 C45 1.352(6) . ?
N3 C7 1.327(6) . ?
N3 N1 1.382(5) . ?
N2 C7 1.350(6) . ?
N2 C13 1.371(6) . ?
N2 Cu1 2.020(4) 3_744 ?
C4 C28 1.353(7) . ?
C4 C17 1.395(7) . ?
C4 C13 1.452(7) . ?
N1 C13 1.278(6) . ?
N19 C69 1.325(7) . ?
N19 C27 1.327(7) . ?
N19 Cu3 1.914(4) 3_745 ?
C7 C10 1.506(7) . ?
N11 C47 1.296(6) . ?
N15 C59 1.339(7) . ?
N15 C67 1.340(7) . ?
N15 Cu1 2.082(4) 4_646 ?
C10 C20 1.351(7) . ?
C10 C35 1.421(7) . ?
N10 C49 1.300(7) . ?
N10 C53 1.342(7) . ?
N10 Cu2 2.040(4) 4 ?
N4 C31 1.333(7) . ?
N4 C34 1.339(7) . ?
N4 Cu2 2.079(4) 3_754 ?
C14 C20 1.363(7) . ?
C14 N5 1.373(6) . ?
N5 C30 1.334(6) . ?
N12 C41 1.363(7) . ?
N12 C47 1.377(6) . ?
C17 C34 1.348(7) . ?
N20 C56 1.328(6) . ?
N20 C36 1.332(6) . ?
N20 Cu2 2.102(4) 2_644 ?
N13 C41 1.297(7) . ?
N6 C42 1.325(7) . ?
N16 C60 1.347(8) . ?
N18 C32 1.277(7) . ?
N7 C42 1.295(7) . ?
N7 C50 1.374(7) . ?
N17 C60 1.322(7) . ?
N17 C32 1.407(7) . ?
N9 C2 1.278(7) . ?
N9 C38 1.315(6) . ?
C27 C58 1.393(7) . ?
C28 C31 1.396(8) . ?
C1 C68 1.332(7) . ?
C1 C55 1.383(7) . ?
C1 C32 1.496(8) . ?
C30 C35 1.369(7) . ?
C33 C37 1.384(7) . ?
C33 C63 1.421(7) . ?
C33 C41 1.475(7) . ?
C36 C55 1.381(7) . ?
C37 C59 1.404(7) . ?
C38 C57 1.358(7) . ?
C39 C64 1.330(8) . ?
C39 C58 1.394(7) . ?
C39 C60 1.495(7) . ?
C40 C43 1.385(7) . ?
C40 C51 1.387(7) . ?
C40 C50 1.523(7) . ?
C42 C46 1.533(8) . ?
C43 C53 1.359(7) . ?
C44 C52 1.351(7) . ?
C44 C61 1.409(8) . ?
C44 C47 1.478(7) . ?
C45 C61 1.322(7) . ?
C46 C79 1.322(7) . ?
C46 C57 1.331(7) . ?
N8 C50 1.271(7) . ?
C49 C51 1.369(7) . ?
C52 C54 1.380(7) . ?
C56 C68 1.415(8) . ?
C63 C67 1.366(8) . ?
C64 C69 1.459(8) . ?
C79 C2 1.407(8) . ?
B1 F4 1.339(13) . ?
B1 F3 1.369(14) . ?
B1 F2 1.400(13) . ?
B1 F1 1.401(13) . ?
F4 O10W 1.00(2) . ?
B2 F6 1.310(13) . ?
B2 F5 1.319(16) . ?
B2 F8 1.348(15) . ?
B2 F7 1.358(16) . ?
B2 O11W 1.52(3) . ?
B2 O7W 1.96(3) . ?
F6 O11W 0.97(2) . ?
F7 O7W 1.61(2) . ?
F8 O11W 1.66(3) . ?
F8 O6W 1.74(2) . ?
B3 F11 1.257(17) . ?
B3 F12 1.328(18) . ?
B3 F9 1.40(2) . ?
B3 F10 1.406(17) . ?
O3W O3W' 1.004(17) . ?
O5W O5WB 1.01(3) . ?
O5W O5WA 1.15(3) . ?
O5WA O5WB 1.75(4) . ?
